data_4107779
loop_
_publ_author_name
'Ying Yu'
'Azwana R. Sadique'
'Jeremy M. Smith'
'Thomas R. Dugan'
'Ryan E. Cowley'
'William W. Brennessel'
'Christine J. Flaschenriem'
'Eckhard Bill'
'Thomas R. Cundari'
'Patrick L. Holland'

_publ_section_title
;
 The Reactivity Patterns of Low-Coordinate Iron-Hydride Complexes
;
_journal_name_full 'Journal of the American Chemical Society'
_journal_page_first 6624
_journal_page_last 6638
_journal_paper_doi 10.1021/ja710669w
_journal_volume 130
_journal_year 2008
_chemical_formula_moiety 'C41 H49 Fe N4, C5 H12'
_chemical_formula_sum 'C46 H61 Fe N4'
_chemical_formula_weight 725.84
_chemical_name_common holyy25
_chemical_name_systematic
;
 ?
;
_space_group_IT_number 11
_symmetry_cell_setting monoclinic
_symmetry_space_group_name_Hall '-P 2yb'
_symmetry_space_group_name_H-M 'P 1 21/m 1'
_atom_sites_solution_hydrogens geom
_atom_sites_solution_primary direct
_atom_sites_solution_secondary difmap
_audit_creation_method SHELXL-97
_cell_angle_alpha 90.00
_cell_angle_beta 100.282(2)
_cell_angle_gamma 90.00
_cell_formula_units_Z 2
_cell_length_a 9.7911(11)
_cell_length_b 20.071(2)
_cell_length_c 10.8467(12)
_cell_measurement_reflns_used 3731
_cell_measurement_temperature 223.0(2)
_cell_measurement_theta_max 32.08
_cell_measurement_theta_min 2.35
_cell_volume 2097.3(4)
_computing_cell_refinement 'SAINT (Bruker, 2003)'
_computing_data_collection 'APEX2 (Bruker, 2004)'
_computing_data_reduction 'SAINT (Bruker, 2003)'
_computing_molecular_graphics 'SHELXTL (Bruker, 2000)'
_computing_publication_material 'SHELXTL (Bruker, 2000)'
_computing_structure_refinement 'SHELXL-97 (Sheldrick, 1997)'
_computing_structure_solution 'SIR97 (Altomare et al., 1999)'
_diffrn_ambient_temperature 223.0(2)
_diffrn_measured_fraction_theta_full 0.997
_diffrn_measured_fraction_theta_max 0.997
_diffrn_measurement_device_type 'Bruker SMART APEX II CCD Platform'
_diffrn_measurement_method 'area detector, \w scans per \f'
_diffrn_radiation_monochromator graphite
_diffrn_radiation_source 'fine-focus sealed tube'
_diffrn_radiation_type MoK\a
_diffrn_radiation_wavelength 0.71073
_diffrn_reflns_av_R_equivalents 0.0311
_diffrn_reflns_av_sigmaI/netI 0.0327
_diffrn_reflns_limit_h_max 14
_diffrn_reflns_limit_h_min -14
_diffrn_reflns_limit_k_max 29
_diffrn_reflns_limit_k_min -29
_diffrn_reflns_limit_l_max 16
_diffrn_reflns_limit_l_min -15
_diffrn_reflns_number 27650
_diffrn_reflns_theta_full 32.03
_diffrn_reflns_theta_max 32.03
_diffrn_reflns_theta_min 1.91
_exptl_absorpt_coefficient_mu 0.394
_exptl_absorpt_correction_T_max 0.9844
_exptl_absorpt_correction_T_min 0.9183
_exptl_absorpt_correction_type multi-scan
_exptl_absorpt_process_details 'SADABS (Blessing, 1995)'
_exptl_crystal_colour red-black
_exptl_crystal_density_diffrn 1.149
_exptl_crystal_description plate
_exptl_crystal_F_000 782
_exptl_crystal_size_max 0.22
_exptl_crystal_size_mid 0.16
_exptl_crystal_size_min 0.04
_refine_diff_density_max 0.773
_refine_diff_density_min -0.282
_refine_diff_density_rms 0.052
_refine_ls_extinction_method none
_refine_ls_goodness_of_fit_ref 1.029
_refine_ls_hydrogen_treatment constr
_refine_ls_matrix_type full
_refine_ls_number_parameters 287
_refine_ls_number_reflns 7453
_refine_ls_number_restraints 20
_refine_ls_restrained_S_all 1.041
_refine_ls_R_factor_all 0.0785
_refine_ls_R_factor_gt 0.0483
_refine_ls_shift/su_max 0.000
_refine_ls_shift/su_mean 0.000
_refine_ls_structure_factor_coef Fsqd
_refine_ls_weighting_details 'calc w=1/[\s^2^(Fo^2^)+(0.0723P)^2^+0.2880P] where P=(Fo^2^+2Fc^2^)/3'
_refine_ls_weighting_scheme calc
_refine_ls_wR_factor_gt 0.1218
_refine_ls_wR_factor_ref 0.1371
_reflns_number_gt 5204
_reflns_number_total 7453
_reflns_threshold_expression >2sigma(I)
_cod_data_source_file ja710669w-file004_08.cif
_cod_data_source_block 9a
_cod_database_code 4107779

loop_
_symmetry_equiv_pos_as_xyz
'x, y, z'
'-x, y+1/2, -z'
'-x, -y, -z'
'x, -y-1/2, z'

loop_
_atom_site_label
_atom_site_type_symbol
_atom_site_fract_x
_atom_site_fract_y
_atom_site_fract_z
_atom_site_U_iso_or_equiv
_atom_site_adp_type
_atom_site_occupancy
_atom_site_symmetry_multiplicity
_atom_site_calc_flag
_atom_site_refinement_flags
_atom_site_disorder_assembly
_atom_site_disorder_group
Fe1 Fe 0.19137(3) 0.2500 0.35873(3) 0.03278(9) Uani 1 2 d S . .
N2 N 0.00405(13) 0.28449(6) 0.36210(12) 0.0384(3) Uani 1 1 d . . .
C13 C -0.08626(15) 0.31887(7) 0.26844(15) 0.0381(3) Uani 1 1 d . . .
C23 C -0.08160(17) 0.38871(8) 0.27277(18) 0.0468(4) Uani 1 1 d . . .
H23A H -0.0202 0.4104 0.3367 0.056 Uiso 1 1 calc R . .
C33 C -0.1671(2) 0.42535(9) 0.1833(2) 0.0562(5) Uani 1 1 d . . .
H33A H -0.1625 0.4721 0.1855 0.067 Uiso 1 1 calc R . .
C43 C -0.2592(2) 0.39412(10) 0.0907(2) 0.0603(5) Uani 1 1 d . . .
H43A H -0.3167 0.4195 0.0295 0.072 Uiso 1 1 calc R . .
C53 C -0.2673(2) 0.32548(10) 0.08776(18) 0.0539(4) Uani 1 1 d . . .
H53A H -0.3323 0.3046 0.0255 0.065 Uiso 1 1 calc R . .
C63 C -0.18059(16) 0.28644(8) 0.17549(15) 0.0408(3) Uani 1 1 d . . .
N1 N 0.32530(13) 0.32327(6) 0.35105(11) 0.0340(2) Uani 1 1 d . . .
C11 C 0.55884(19) 0.37168(8) 0.37073(19) 0.0497(4) Uani 1 1 d . . .
H11A H 0.5353 0.3979 0.2948 0.075 Uiso 1 1 calc R . .
H11B H 0.6536 0.3559 0.3788 0.075 Uiso 1 1 calc R . .
H11C H 0.5500 0.3990 0.4426 0.075 Uiso 1 1 calc R . .
C21 C 0.46176(16) 0.31293(7) 0.36435(14) 0.0370(3) Uani 1 1 d . . .
C31 C 0.5230(2) 0.2500 0.3718(2) 0.0402(5) Uani 1 2 d S . .
H31A H 0.6205 0.2500 0.3836 0.048 Uiso 1 2 calc SR . .
C12 C 0.27618(16) 0.39106(7) 0.33403(15) 0.0374(3) Uani 1 1 d . A .
C22 C 0.26065(17) 0.42949(7) 0.43854(16) 0.0433(3) Uani 1 1 d . . .
C32 C 0.2106(2) 0.49467(8) 0.4173(2) 0.0565(5) Uani 1 1 d . . .
H32A H 0.1996 0.5215 0.4859 0.068 Uiso 1 1 calc R . .
C42 C 0.1774(2) 0.52022(9) 0.2978(2) 0.0634(5) Uani 1 1 d . . .
H42A H 0.1441 0.5641 0.2854 0.076 Uiso 1 1 calc R . .
C52 C 0.1930(2) 0.48167(9) 0.1971(2) 0.0610(5) Uani 1 1 d . A .
H52A H 0.1700 0.4995 0.1160 0.073 Uiso 1 1 calc R . .
C62 C 0.2422(2) 0.41653(8) 0.21237(18) 0.0500(4) Uani 1 1 d D . .
C72 C 0.2936(2) 0.40258(9) 0.57022(17) 0.0530(4) Uani 1 1 d . . .
H72A H 0.3357 0.3580 0.5661 0.064 Uiso 1 1 calc R . .
C82 C 0.3983(2) 0.44593(12) 0.6577(2) 0.0699(6) Uani 1 1 d . . .
H82A H 0.4818 0.4512 0.6220 0.105 Uiso 1 1 calc R . .
H82B H 0.4215 0.4246 0.7390 0.105 Uiso 1 1 calc R . .
H82C H 0.3578 0.4893 0.6672 0.105 Uiso 1 1 calc R . .
C92 C 0.1615(3) 0.39378(14) 0.6253(2) 0.0770(7) Uani 1 1 d . . .
H92A H 0.0974 0.3650 0.5712 0.116 Uiso 1 1 calc R . .
H92B H 0.1185 0.4369 0.6318 0.116 Uiso 1 1 calc R . .
H92C H 0.1847 0.3739 0.7079 0.116 Uiso 1 1 calc R . .
C102 C 0.2274(17) 0.3705(7) 0.0986(11) 0.0567(13) Uani 0.301(16) 1 d PD A 1
H102 H 0.2368 0.3240 0.1295 0.068 Uiso 0.301(16) 1 calc PR A 1
C112 C 0.0969(16) 0.3744(10) -0.0031(15) 0.076(3) Uani 0.301(16) 1 d PU A 1
H11D H 0.0865 0.4194 -0.0362 0.113 Uiso 0.301(16) 1 calc PR A 1
H11E H 0.0162 0.3628 0.0327 0.113 Uiso 0.301(16) 1 calc PR A 1
H11F H 0.1056 0.3436 -0.0702 0.113 Uiso 0.301(16) 1 calc PR A 1
C122 C 0.3499(16) 0.3854(14) 0.0345(17) 0.101(5) Uani 0.301(16) 1 d PU A 1
H12A H 0.4356 0.3740 0.0902 0.152 Uiso 0.301(16) 1 calc PR A 1
H12B H 0.3504 0.4325 0.0140 0.152 Uiso 0.301(16) 1 calc PR A 1
H12C H 0.3418 0.3593 -0.0418 0.152 Uiso 0.301(16) 1 calc PR A 1
C10' C 0.2718(9) 0.3771(3) 0.0996(4) 0.0567(13) Uani 0.699(16) 1 d PD A 5
H10' H 0.3302 0.3386 0.1325 0.068 Uiso 0.699(16) 1 calc PR A 5
C11' C 0.1376(10) 0.3499(6) 0.0290(10) 0.111(3) Uani 0.699(16) 1 d PU A 5
H11G H 0.0882 0.3273 0.0868 0.166 Uiso 0.699(16) 1 calc PR A 5
H11H H 0.1568 0.3187 -0.0340 0.166 Uiso 0.699(16) 1 calc PR A 5
H11I H 0.0812 0.3862 -0.0113 0.166 Uiso 0.699(16) 1 calc PR A 5
C12' C 0.3502(8) 0.4157(4) 0.0147(7) 0.0790(15) Uani 0.699(16) 1 d PU A 5
H12D H 0.3833 0.3852 -0.0428 0.118 Uiso 0.699(16) 1 calc PR A 5
H12E H 0.4286 0.4382 0.0649 0.118 Uiso 0.699(16) 1 calc PR A 5
H12F H 0.2889 0.4484 -0.0324 0.118 Uiso 0.699(16) 1 calc PR A 5
C14 C 0.4529(8) 0.2601(11) 0.7692(6) 0.116(4) Uani 0.50 1 d PD B -1
H14A H 0.3970 0.2981 0.7841 0.174 Uiso 0.50 1 calc PR B -1
H14B H 0.4748 0.2337 0.8451 0.174 Uiso 0.50 1 calc PR B -1
H14C H 0.4016 0.2330 0.7026 0.174 Uiso 0.50 1 calc PR B -1
C24 C 0.5841(10) 0.2837(4) 0.7319(6) 0.141(4) Uani 0.50 1 d PD B -1
H24A H 0.5599 0.3092 0.6540 0.169 Uiso 0.50 1 calc PR B -1
H24B H 0.6299 0.3144 0.7965 0.169 Uiso 0.50 1 calc PR B -1
C34 C 0.6855(8) 0.2315(7) 0.7128(9) 0.203(8) Uani 0.50 1 d PD B -1
H34A H 0.6465 0.2011 0.6448 0.243 Uiso 0.50 1 calc PR B -1
H34B H 0.7160 0.2058 0.7895 0.243 Uiso 0.50 1 calc PR B -1
C44 C 0.8092(8) 0.2744(4) 0.6767(10) 0.152(4) Uani 0.50 1 d PD B -1
H44A H 0.7930 0.2842 0.5868 0.183 Uiso 0.50 1 calc PR B -1
H44B H 0.8205 0.3164 0.7235 0.183 Uiso 0.50 1 calc PR B -1
C54 C 0.9295(9) 0.2318(4) 0.7118(11) 0.172(4) Uani 0.50 1 d PD B -1
H54A H 1.0133 0.2583 0.7182 0.259 Uiso 0.50 1 calc PR B -1
H54B H 0.9294 0.1976 0.6487 0.259 Uiso 0.50 1 calc PR B -1
H54C H 0.9263 0.2111 0.7920 0.259 Uiso 0.50 1 calc PR B -1

loop_
_atom_site_aniso_label
_atom_site_aniso_U_11
_atom_site_aniso_U_22
_atom_site_aniso_U_33
_atom_site_aniso_U_23
_atom_site_aniso_U_13
_atom_site_aniso_U_12
Fe1 0.03337(15) 0.02448(13) 0.04103(17) 0.000 0.00811(11) 0.000
N2 0.0366(6) 0.0327(6) 0.0467(7) -0.0021(5) 0.0096(5) 0.0013(5)
C13 0.0340(7) 0.0349(7) 0.0471(8) 0.0007(6) 0.0120(6) 0.0035(5)
C23 0.0407(8) 0.0346(7) 0.0662(11) -0.0019(7) 0.0127(8) 0.0028(6)
C33 0.0507(10) 0.0385(8) 0.0810(13) 0.0099(8) 0.0161(9) 0.0082(7)
C43 0.0541(11) 0.0535(11) 0.0713(13) 0.0195(9) 0.0058(9) 0.0110(8)
C53 0.0492(10) 0.0530(10) 0.0560(10) 0.0067(8) 0.0001(8) 0.0036(8)
C63 0.0372(8) 0.0390(7) 0.0467(8) 0.0026(6) 0.0088(6) 0.0018(6)
N1 0.0400(6) 0.0247(5) 0.0390(6) -0.0002(4) 0.0115(5) 0.0000(4)
C11 0.0456(9) 0.0370(8) 0.0686(11) -0.0037(7) 0.0156(8) -0.0110(7)
C21 0.0389(7) 0.0330(7) 0.0407(7) -0.0017(6) 0.0117(6) -0.0047(6)
C31 0.0334(10) 0.0349(10) 0.0533(13) 0.000 0.0102(9) 0.000
C12 0.0397(7) 0.0243(6) 0.0515(8) 0.0007(5) 0.0168(6) -0.0020(5)
C22 0.0438(8) 0.0305(7) 0.0589(10) -0.0082(6) 0.0184(7) -0.0064(6)
C32 0.0556(10) 0.0321(7) 0.0860(14) -0.0167(8) 0.0240(9) -0.0036(7)
C42 0.0615(12) 0.0274(7) 0.1059(17) 0.0094(9) 0.0276(11) 0.0064(7)
C52 0.0675(12) 0.0415(9) 0.0782(13) 0.0231(9) 0.0247(10) 0.0097(8)
C62 0.0614(11) 0.0359(8) 0.0568(10) 0.0101(7) 0.0219(8) 0.0057(7)
C72 0.0658(11) 0.0454(9) 0.0510(10) -0.0151(7) 0.0191(8) -0.0091(8)
C82 0.0718(14) 0.0736(14) 0.0657(13) -0.0223(11) 0.0160(11) -0.0213(11)
C92 0.0828(16) 0.0938(18) 0.0605(13) -0.0181(12) 0.0290(12) -0.0357(14)
C102 0.076(4) 0.0519(16) 0.0483(10) 0.0139(10) 0.0269(19) 0.011(2)
C112 0.057(5) 0.112(10) 0.058(5) -0.010(5) 0.012(4) 0.005(5)
C122 0.063(6) 0.179(15) 0.067(8) -0.028(9) 0.024(5) 0.011(9)
C10' 0.076(4) 0.0519(16) 0.0483(10) 0.0139(10) 0.0269(19) 0.011(2)
C11' 0.105(6) 0.136(7) 0.101(6) -0.055(5) 0.046(5) -0.038(5)
C12' 0.082(3) 0.095(4) 0.068(3) 0.022(3) 0.034(2) 0.002(3)
C14 0.148(5) 0.087(13) 0.106(4) 0.001(5) 0.004(4) 0.001(5)
C24 0.195(10) 0.155(8) 0.061(4) 0.011(4) -0.008(5) -0.028(7)
C34 0.101(5) 0.34(2) 0.157(8) 0.168(12) 0.006(5) -0.004(9)
C44 0.116(6) 0.083(5) 0.238(10) 0.006(5) -0.022(7) 0.006(4)
C54 0.147(7) 0.105(10) 0.256(11) 0.021(7) 0.010(7) 0.034(6)

loop_
_atom_type_symbol
_atom_type_description
_atom_type_scat_dispersion_real
_atom_type_scat_dispersion_imag
_atom_type_scat_source
C C 0.0033 0.0016 'International Tables Vol C Tables 4.2.6.8 and 6.1.1.4'
H H 0.0000 0.0000 'International Tables Vol C Tables 4.2.6.8 and 6.1.1.4'
N N 0.0061 0.0033 'International Tables Vol C Tables 4.2.6.8 and 6.1.1.4'
Fe Fe 0.3463 0.8444 'International Tables Vol C Tables 4.2.6.8 and 6.1.1.4'

loop_
_geom_angle_atom_site_label_1
_geom_angle_atom_site_label_2
_geom_angle_atom_site_label_3
_geom_angle
_geom_angle_site_symmetry_1
_geom_angle_site_symmetry_3
N2 Fe1 N2 41.22(7) 4_565 .
N2 Fe1 N1 152.64(5) 4_565 .
N2 Fe1 N1 111.45(5) . .
N2 Fe1 N1 111.45(5) 4_565 4_565
N2 Fe1 N1 152.64(5) . 4_565
N1 Fe1 N1 95.80(7) . 4_565
N2 N2 C13 119.45(8) 4_565 .
N2 N2 Fe1 69.39(4) 4_565 .
C13 N2 Fe1 128.96(10) . .
C63 C13 C23 120.13(15) . .
C63 C13 N2 122.82(14) . .
C23 C13 N2 117.03(14) . .
C33 C23 C13 119.88(17) . .
C33 C23 H23A 120.1 . .
C13 C23 H23A 120.1 . .
C43 C33 C23 120.57(17) . .
C43 C33 H33A 119.7 . .
C23 C33 H33A 119.7 . .
C33 C43 C53 119.96(17) . .
C33 C43 H43A 120.0 . .
C53 C43 H43A 120.0 . .
C43 C53 C63 121.25(18) . .
C43 C53 H53A 119.4 . .
C63 C53 H53A 119.4 . .
C53 C63 C13 118.18(15) . .
C53 C63 C63 124.12(11) . 4_565
C13 C63 C63 117.70(9) . 4_565
C21 N1 C12 117.69(12) . .
C21 N1 Fe1 122.50(10) . .
C12 N1 Fe1 119.79(9) . .
C21 C11 H11A 109.5 . .
C21 C11 H11B 109.5 . .
H11A C11 H11B 109.5 . .
C21 C11 H11C 109.5 . .
H11A C11 H11C 109.5 . .
H11B C11 H11C 109.5 . .
N1 C21 C31 124.00(14) . .
N1 C21 C11 119.61(13) . .
C31 C21 C11 116.39(15) . .
C21 C31 C21 129.9(2) 4_565 .
C21 C31 H31A 115.1 4_565 .
C21 C31 H31A 115.1 . .
C62 C12 C22 121.33(14) . .
C62 C12 N1 118.87(14) . .
C22 C12 N1 119.79(14) . .
C32 C22 C12 117.77(17) . .
C32 C22 C72 119.97(16) . .
C12 C22 C72 122.25(14) . .
C42 C32 C22 121.26(18) . .
C42 C32 H32A 119.4 . .
C22 C32 H32A 119.4 . .
C52 C42 C32 119.93(16) . .
C52 C42 H42A 120.0 . .
C32 C42 H42A 120.0 . .
C42 C52 C62 121.43(19) . .
C42 C52 H52A 119.3 . .
C62 C52 H52A 119.3 . .
C52 C62 C12 118.29(17) . .
C52 C62 C10' 120.1(3) . .
C12 C62 C10' 121.3(3) . .
C52 C62 C102 119.4(7) . .
C12 C62 C102 120.9(7) . .
C22 C72 C92 111.04(18) . .
C22 C72 C82 112.85(16) . .
C92 C72 C82 110.03(16) . .
C22 C72 H72A 107.6 . .
C92 C72 H72A 107.6 . .
C82 C72 H72A 107.6 . .
C72 C82 H82A 109.5 . .
C72 C82 H82B 109.5 . .
H82A C82 H82B 109.5 . .
C72 C82 H82C 109.5 . .
H82A C82 H82C 109.5 . .
H82B C82 H82C 109.5 . .
C72 C92 H92A 109.5 . .
C72 C92 H92B 109.5 . .
H92A C92 H92B 109.5 . .
C72 C92 H92C 109.5 . .
H92A C92 H92C 109.5 . .
H92B C92 H92C 109.5 . .
C122 C102 C62 106.4(9) . .
C122 C102 C112 106.5(12) . .
C62 C102 C112 119.7(12) . .
C122 C102 H102 107.9 . .
C62 C102 H102 107.9 . .
C112 C102 H102 107.9 . .
C11' C10' C12' 111.6(6) . .
C11' C10' C62 108.9(5) . .
C12' C10' C62 114.3(4) . .
C11' C10' H10' 107.2 . .
C12' C10' H10' 107.2 . .
C62 C10' H10' 107.2 . .
C34 C24 C14 116.3(10) . .
C34 C24 H24A 108.2 . .
C14 C24 H24A 108.2 . .
C34 C24 H24B 108.2 . .
C14 C24 H24B 108.2 . .
H24A C24 H24B 107.4 . .
C24 C34 C44 102.1(8) . .
C24 C34 H34A 111.3 . .
C44 C34 H34A 111.3 . .
C24 C34 H34B 111.3 . .
C44 C34 H34B 111.3 . .
H34A C34 H34B 109.2 . .
C54 C44 C34 103.6(7) . .
C54 C44 H44A 111.0 . .
C34 C44 H44A 111.0 . .
C54 C44 H44B 111.0 . .
C34 C44 H44B 111.0 . .
H44A C44 H44B 109.0 . .

loop_
_geom_bond_atom_site_label_1
_geom_bond_atom_site_label_2
_geom_bond_distance
_geom_bond_site_symmetry_2
Fe1 N2 1.9667(13) 4_565
Fe1 N2 1.9667(13) .
Fe1 N1 1.9820(12) .
Fe1 N1 1.9820(12) 4_565
N2 N2 1.385(2) 4_565
N2 C13 1.4034(19) .
C13 C63 1.400(2) .
C13 C23 1.403(2) .
C23 C33 1.376(3) .
C23 H23A 0.9400 .
C33 C43 1.375(3) .
C33 H33A 0.9400 .
C43 C53 1.380(3) .
C43 H43A 0.9400 .
C53 C63 1.397(2) .
C53 H53A 0.9400 .
C63 C63 1.463(3) 4_565
N1 C21 1.3343(19) .
N1 C12 1.4438(17) .
C11 C21 1.508(2) .
C11 H11A 0.9700 .
C11 H11B 0.9700 .
C11 H11C 0.9700 .
C21 C31 1.3944(17) .
C31 C21 1.3944(17) 4_565
C31 H31A 0.9400 .
C12 C62 1.399(2) .
C12 C22 1.402(2) .
C22 C32 1.402(2) .
C22 C72 1.507(3) .
C32 C42 1.378(3) .
C32 H32A 0.9400 .
C42 C52 1.368(3) .
C42 H42A 0.9400 .
C52 C62 1.393(2) .
C52 H52A 0.9400 .
C62 C10' 1.527(3) .
C62 C102 1.528(4) .
C72 C92 1.529(3) .
C72 C82 1.537(3) .
C72 H72A 0.9900 .
C82 H82A 0.9700 .
C82 H82B 0.9700 .
C82 H82C 0.9700 .
C92 H92A 0.9700 .
C92 H92B 0.9700 .
C92 H92C 0.9700 .
C102 C122 1.520(18) .
C102 C112 1.53(2) .
C102 H102 0.9900 .
C112 H11D 0.9700 .
C112 H11E 0.9700 .
C112 H11F 0.9700 .
C122 H12A 0.9700 .
C122 H12B 0.9700 .
C122 H12C 0.9700 .
C10' C11' 1.500(9) .
C10' C12' 1.513(7) .
C10' H10' 0.9900 .
C11' H11G 0.9700 .
C11' H11H 0.9700 .
C11' H11I 0.9700 .
C12' H12D 0.9700 .
C12' H12E 0.9700 .
C12' H12F 0.9700 .
C14 C24 1.492(8) .
C14 H14A 0.9700 .
C14 H14B 0.9700 .
C14 H14C 0.9700 .
C24 C34 1.483(8) .
C24 H24A 0.9800 .
C24 H24B 0.9800 .
C34 C44 1.590(8) .
C34 H34A 0.9800 .
C34 H34B 0.9800 .
C44 C54 1.450(7) .
C44 H44A 0.9800 .
C44 H44B 0.9800 .
C54 H54A 0.9700 .
C54 H54B 0.9700 .
C54 H54C 0.9700 .

loop_
_geom_torsion_atom_site_label_1
_geom_torsion_atom_site_label_2
_geom_torsion_atom_site_label_3
_geom_torsion_atom_site_label_4
_geom_torsion
_geom_torsion_site_symmetry_1
_geom_torsion_site_symmetry_4
N1 Fe1 N2 N2 178.26(5) . 4_565
N1 Fe1 N2 N2 3.53(10) 4_565 4_565
N2 Fe1 N2 C13 -111.80(12) 4_565 .
N1 Fe1 N2 C13 66.45(13) . .
N1 Fe1 N2 C13 -108.27(15) 4_565 .
N2 N2 C13 C63 1.83(17) 4_565 .
Fe1 N2 C13 C63 88.20(17) . .
N2 N2 C13 C23 -179.82(10) 4_565 .
Fe1 N2 C13 C23 -93.45(16) . .
C63 C13 C23 C33 -1.9(3) . .
N2 C13 C23 C33 179.72(15) . .
C13 C23 C33 C43 1.2(3) . .
C23 C33 C43 C53 0.6(3) . .
C33 C43 C53 C63 -1.7(3) . .
C43 C53 C63 C13 1.1(3) . .
C43 C53 C63 C63 -178.04(14) . 4_565
C23 C13 C63 C53 0.8(2) . .
N2 C13 C63 C53 179.05(15) . .
C23 C13 C63 C63 179.90(11) . 4_565
N2 C13 C63 C63 -1.80(17) . 4_565
N2 Fe1 N1 C21 173.53(12) 4_565 .
N2 Fe1 N1 C21 171.03(11) . .
N1 Fe1 N1 C21 -11.41(14) 4_565 .
N2 Fe1 N1 C12 -4.66(19) 4_565 .
N2 Fe1 N1 C12 -7.16(12) . .
N1 Fe1 N1 C12 170.40(8) 4_565 .
C12 N1 C21 C31 -174.84(17) . .
Fe1 N1 C21 C31 6.9(2) . .
C12 N1 C21 C11 4.5(2) . .
Fe1 N1 C21 C11 -173.74(12) . .
N1 C21 C31 C21 1.8(4) . 4_565
C11 C21 C31 C21 -177.53(19) . 4_565
C21 N1 C12 C62 89.98(18) . .
Fe1 N1 C12 C62 -91.75(16) . .
C21 N1 C12 C22 -91.37(17) . .
Fe1 N1 C12 C22 86.91(15) . .
C62 C12 C22 C32 -0.4(2) . .
N1 C12 C22 C32 -179.04(14) . .
C62 C12 C22 C72 178.60(16) . .
N1 C12 C22 C72 0.0(2) . .
C12 C22 C32 C42 0.2(3) . .
C72 C22 C32 C42 -178.87(17) . .
C22 C32 C42 C52 0.1(3) . .
C32 C42 C52 C62 0.0(3) . .
C42 C52 C62 C12 -0.2(3) . .
C42 C52 C62 C10' -174.0(4) . .
C42 C52 C62 C102 166.3(7) . .
C22 C12 C62 C52 0.4(3) . .
N1 C12 C62 C52 179.07(16) . .
C22 C12 C62 C10' 174.2(4) . .
N1 C12 C62 C10' -7.2(4) . .
C22 C12 C62 C102 -165.9(7) . .
N1 C12 C62 C102 12.7(7) . .
C32 C22 C72 C92 68.0(2) . .
C12 C22 C72 C92 -110.96(19) . .
C32 C22 C72 C82 -56.0(2) . .
C12 C22 C72 C82 124.97(18) . .
C52 C62 C102 C122 83.6(16) . .
C12 C62 C102 C122 -110.2(13) . .
C52 C62 C102 C112 -37.0(16) . .
C12 C62 C102 C112 129.1(13) . .
C52 C62 C10' C11' -80.6(8) . .
C12 C62 C10' C11' 105.8(6) . .
C52 C62 C10' C12' 45.0(8) . .
C12 C62 C10' C12' -128.6(5) . .
C14 C24 C34 C44 -179.3(6) . .
C24 C34 C44 C54 155.2(8) . .
